data_7236441
loop_
_publ_author_name
'Hidalgo, Tania'
'Cooper, Lucy'
'Gorman, Martin'
'Lozano-Fern\'andez, Tamara'
'Sim\'on-V\'azquez, Rosana'
'Mouchaham, Georges'
'Marrot, J\'erome'
'Guillou, Nathalie'
'Serre, Christian'
'Fertey, Pierre'
'Gonz\'alez-Fern\'andez, \'Africa'
'Devic, Thomas'
'Horcajada, Patricia'

_publ_section_title
;
 Crystal structure dependent in vitro antioxidant activity of
 biocompatible calcium gallate MOFs
;
_journal_issue 15
_journal_name_full 'Journal of Materials Chemistry B'
_journal_page_first 2813
_journal_paper_doi 10.1039/C6TB03101C
_journal_volume 5
_journal_year 2017
_chemical_formula_sum 'C7 H9 Ca1.5 K O8.5'
_chemical_formula_weight 328.36
_space_group_crystal_system orthorhombic
_space_group_IT_number 56
_space_group_name_Hall '-P 2ab 2ac'
_space_group_name_H-M_alt 'P c c n'
_atom_sites_solution_hydrogens geom
_audit_creation_method SHELXL-2014/7
_audit_update_record
;
2016-11-29 deposited with the CCDC.
2017-03-15 downloaded from the CCDC.
;
_cell_angle_alpha 90
_cell_angle_beta 90
_cell_angle_gamma 90
_cell_formula_units_Z 8
_cell_length_a 17.3088(16)
_cell_length_b 17.4277(15)
_cell_length_c 7.8949(7)
_cell_measurement_reflns_used 8845
_cell_measurement_temperature 297(2)
_cell_measurement_theta_max 24.98
_cell_measurement_theta_min 2.34
_cell_volume 2381.5(4)
_computing_cell_refinement 'Bruker SAINT'
_computing_data_collection 'Bruker APEX2'
_computing_data_reduction 'Bruker SAINT'
_computing_molecular_graphics 'Bruker SHELXTL'
_computing_publication_material 'Bruker SHELXTL'
_computing_structure_refinement 'SHELXL-2014/7 (Sheldrick, 2014)'
_computing_structure_solution 'SHELXS-97 (Sheldrick 2008)'
_diffrn_ambient_temperature 297(2)
_diffrn_measured_fraction_theta_full 1.000
_diffrn_measured_fraction_theta_max 1.000
_diffrn_measurement_device_type 'Bruker APEX-II CCD'
_diffrn_measurement_method '\f and \w scans'
_diffrn_radiation_type MoK\a
_diffrn_radiation_wavelength 0.71073
_diffrn_reflns_av_R_equivalents 0.0849
_diffrn_reflns_av_unetI/netI 0.0300
_diffrn_reflns_Laue_measured_fraction_full 1.000
_diffrn_reflns_Laue_measured_fraction_max 1.000
_diffrn_reflns_limit_h_max 20
_diffrn_reflns_limit_h_min -20
_diffrn_reflns_limit_k_max 20
_diffrn_reflns_limit_k_min -20
_diffrn_reflns_limit_l_max 9
_diffrn_reflns_limit_l_min -9
_diffrn_reflns_number 32186
_diffrn_reflns_point_group_measured_fraction_full 1.000
_diffrn_reflns_point_group_measured_fraction_max 1.000
_diffrn_reflns_theta_full 25.025
_diffrn_reflns_theta_max 25.025
_diffrn_reflns_theta_min 1.658
_exptl_absorpt_coefficient_mu 1.124
_exptl_absorpt_correction_T_max 0.2723
_exptl_absorpt_correction_T_min 0.2334
_exptl_absorpt_correction_type multi-scan
_exptl_absorpt_process_details 'SADABS (Sheldrick, V2.10)'
_exptl_crystal_colour brown
_exptl_crystal_density_diffrn 1.832
_exptl_crystal_description parallelepiped
_exptl_crystal_F_000 1344
_exptl_crystal_size_max 0.200
_exptl_crystal_size_mid 0.080
_exptl_crystal_size_min 0.040
_exptl_transmission_factor_max 0.9541
_exptl_transmission_factor_min 0.6917
_refine_diff_density_max 1.964
_refine_diff_density_min -0.516
_refine_diff_density_rms 0.188
_refine_ls_extinction_method none
_refine_ls_goodness_of_fit_ref 1.076
_refine_ls_hydrogen_treatment constr
_refine_ls_matrix_type full
_refine_ls_number_parameters 168
_refine_ls_number_reflns 2107
_refine_ls_number_restraints 0
_refine_ls_restrained_S_all 1.076
_refine_ls_R_factor_all 0.0754
_refine_ls_R_factor_gt 0.0665
_refine_ls_shift/su_max 0.000
_refine_ls_shift/su_mean 0.000
_refine_ls_structure_factor_coef Fsqd
_refine_ls_weighting_details 'w=1/[\s^2^(Fo^2^)+(0.1398P)^2^+6.8654P] where P=(Fo^2^+2Fc^2^)/3'
_refine_ls_weighting_scheme calc
_refine_ls_wR_factor_gt 0.2001
_refine_ls_wR_factor_ref 0.2084
_reflns_Friedel_coverage 0.000
_reflns_number_gt 1719
_reflns_number_total 2107
_reflns_threshold_expression 'I > 2\s(I)'
_cod_data_source_file c6tb03101c2.cif
_cod_data_source_block lc225d
_cod_original_formula_sum 'C7 H9 Ca1.50 K O8.50'
_cod_database_code 7236441
_shelx_shelxl_version_number 2014/7
_shelx_space_group_comment
; 
The symmetry employed for this shelxl refinement is uniquely defined 
by the following loop, which should always be used as a source of 
symmetry information in preference to the above space-group names. 
They are only intended as comments. 
;
_shelx_estimated_absorpt_t_min 0.806
_shelx_estimated_absorpt_t_max 0.956
_exptl_absorpt_special_details 'Blessing, Acta Cryst. (1995) A51, 33-38'

loop_
_space_group_symop_operation_xyz
'x, y, z'
'-x+1/2, -y+1/2, z'
'-x, y+1/2, -z+1/2'
'x+1/2, -y, -z+1/2'
'-x, -y, -z'
'x-1/2, y-1/2, -z'
'x, -y-1/2, z-1/2'
'-x-1/2, y, z-1/2'

loop_
_atom_site_label
_atom_site_type_symbol
_atom_site_fract_x
_atom_site_fract_y
_atom_site_fract_z
_atom_site_U_iso_or_equiv
_atom_site_adp_type
_atom_site_occupancy
_atom_site_site_symmetry_order
_atom_site_calc_flag
_atom_site_refinement_flags_posn
_atom_site_refinement_flags_adp
_atom_site_refinement_flags_occupancy
Ca1 Ca 0.91951(5) 0.30382(5) 1.17959(10) 0.0113(4) Uani 1 1 d . . .
Ca2 Ca 0.7500 0.2500 0.93378(13) 0.0076(4) Uani 1 2 d S T P
K1 K 0.78394(8) 0.48207(7) 1.18251(14) 0.0301(4) Uani 1 1 d . . .
O1 O 0.9275(2) 0.6277(2) 0.5477(5) 0.0307(9) Uani 1 1 d . . .
O2 O 0.9782(2) 0.6103(2) 0.8041(4) 0.0272(9) Uani 1 1 d . . .
O3 O 0.84327(18) 0.36129(17) 0.9834(4) 0.0127(7) Uani 1 1 d . . .
O4 O 0.82114(19) 0.28608(18) 0.6846(3) 0.0099(7) Uani 1 1 d . . .
O5 O 0.84481(18) 0.35802(17) 0.3831(4) 0.0141(7) Uani 1 1 d . . .
C1 C 0.9412(3) 0.5857(3) 0.6780(5) 0.0184(11) Uani 1 1 d . . .
C2 C 0.9102(3) 0.5063(3) 0.6800(5) 0.0139(10) Uani 1 1 d . . .
C3 C 0.8956(3) 0.4699(3) 0.8356(6) 0.0143(10) Uani 1 1 d . . .
H3 H 0.9076 0.4947 0.9365 0.017 Uiso 1 1 calc R U .
C4 C 0.8630(2) 0.3963(3) 0.8387(5) 0.0098(9) Uani 1 1 d . . .
C5 C 0.8492(2) 0.3584(2) 0.6822(5) 0.0085(9) Uani 1 1 d . . .
C6 C 0.8633(2) 0.3947(2) 0.5268(5) 0.0103(9) Uani 1 1 d . . .
C7 C 0.8943(3) 0.4690(3) 0.5279(6) 0.0148(10) Uani 1 1 d . . .
H7 H 0.9044 0.4937 0.4259 0.018 Uiso 1 1 calc R U .
O1W O 0.9924(2) 0.25510(18) 0.9266(4) 0.0224(8) Uani 1 1 d . . .
O2W O 1.0644(3) 0.3912(3) 0.8041(5) 0.0476(13) Uani 1 1 d . . .
O3W O 0.7324(3) 0.5918(3) 0.9416(6) 0.0573(14) Uani 1 1 d . . .
O4W O 0.8333(7) 0.7151(9) 0.878(4) 0.191(13) Uani 0.5 1 d . . P

loop_
_atom_site_aniso_label
_atom_site_aniso_U_11
_atom_site_aniso_U_22
_atom_site_aniso_U_33
_atom_site_aniso_U_23
_atom_site_aniso_U_13
_atom_site_aniso_U_12
Ca1 0.0143(6) 0.0112(6) 0.0085(6) -0.0001(3) -0.0003(3) -0.0030(3)
Ca2 0.0105(7) 0.0073(6) 0.0050(7) 0.000 0.000 -0.0004(4)
K1 0.0316(8) 0.0318(8) 0.0267(8) -0.0025(5) -0.0014(5) 0.0016(5)
O1 0.046(2) 0.0184(18) 0.027(2) 0.0048(15) -0.0052(18) -0.0134(16)
O2 0.041(2) 0.0220(19) 0.0189(18) -0.0012(14) -0.0046(15) -0.0197(17)
O3 0.0186(17) 0.0120(15) 0.0073(15) 0.0018(12) -0.0004(12) -0.0010(12)
O4 0.0146(17) 0.0055(14) 0.0097(16) 0.0007(10) -0.0004(11) -0.0023(12)
O5 0.0222(17) 0.0145(16) 0.0057(15) -0.0041(12) 0.0012(13) -0.0048(13)
C1 0.022(3) 0.016(2) 0.017(3) -0.0020(18) 0.0033(19) -0.006(2)
C2 0.016(2) 0.012(2) 0.014(2) -0.0009(17) -0.0002(17) -0.0022(19)
C3 0.020(3) 0.012(2) 0.011(2) -0.0030(16) -0.0045(17) -0.0050(19)
C4 0.010(2) 0.010(2) 0.010(2) 0.0029(16) -0.0007(16) 0.0009(17)
C5 0.009(2) 0.004(2) 0.012(2) 0.0002(15) 0.0001(16) 0.0010(17)
C6 0.011(2) 0.010(2) 0.009(2) -0.0015(16) -0.0005(17) 0.0005(16)
C7 0.020(2) 0.015(2) 0.009(2) 0.0024(17) 0.0007(18) -0.0027(19)
O1W 0.024(2) 0.0214(18) 0.0213(18) -0.0073(15) -0.0029(14) 0.0048(14)
O2W 0.053(3) 0.048(3) 0.042(3) 0.004(2) 0.010(2) 0.003(2)
O3W 0.063(3) 0.053(3) 0.057(3) -0.003(2) 0.000(2) -0.001(3)
O4W 0.037(7) 0.074(10) 0.46(4) -0.134(17) 0.049(14) -0.020(7)

loop_
_atom_type_symbol
_atom_type_description
_atom_type_scat_dispersion_real
_atom_type_scat_dispersion_imag
_atom_type_scat_source
C C 0.0033 0.0016 'International Tables Vol C Tables 4.2.6.8 and 6.1.1.4'
H H 0.0000 0.0000 'International Tables Vol C Tables 4.2.6.8 and 6.1.1.4'
O O 0.0106 0.0060 'International Tables Vol C Tables 4.2.6.8 and 6.1.1.4'
K K 0.2009 0.2494 'International Tables Vol C Tables 4.2.6.8 and 6.1.1.4'
Ca Ca 0.2262 0.3064 'International Tables Vol C Tables 4.2.6.8 and 6.1.1.4'

loop_
_geom_angle_atom_site_label_1
_geom_angle_atom_site_label_2
_geom_angle_atom_site_label_3
_geom_angle
_geom_angle_site_symmetry_1
_geom_angle_site_symmetry_3
O3 Ca1 O5 88.17(12) . 1_556
O3 Ca1 O4 83.25(11) . 7_566
O5 Ca1 O4 81.39(11) 1_556 7_566
O3 Ca1 O2 101.36(12) . 5_767
O5 Ca1 O2 97.30(12) 1_556 5_767
O4 Ca1 O2 175.19(11) 7_566 5_767
O3 Ca1 O1W 84.17(11) . .
O5 Ca1 O1W 172.24(12) 1_556 .
O4 Ca1 O1W 98.89(11) 7_566 .
O2 Ca1 O1W 83.04(12) 5_767 .
O3 Ca1 O1W 172.80(12) . 7_566
O5 Ca1 O1W 84.72(12) 1_556 7_566
O4 Ca1 O1W 94.52(10) 7_566 7_566
O2 Ca1 O1W 80.74(12) 5_767 7_566
O1W Ca1 O1W 102.96(11) . 7_566
O3 Ca1 C5 100.36(11) . 7_566
O5 Ca1 C5 98.76(11) 1_556 7_566
O4 Ca1 C5 24.09(11) 7_566 7_566
O2 Ca1 C5 153.28(14) 5_767 7_566
O1W Ca1 C5 83.88(11) . 7_566
O1W Ca1 C5 79.64(11) 7_566 7_566
O3 Ca1 Ca2 44.01(8) . .
O5 Ca1 Ca2 91.46(8) 1_556 .
O4 Ca1 Ca2 40.69(7) 7_566 .
O2 Ca1 Ca2 144.11(9) 5_767 .
O1W Ca1 Ca2 83.91(8) . .
O1W Ca1 Ca2 134.88(8) 7_566 .
C5 Ca1 Ca2 56.51(8) 7_566 .
O3 Ca1 Ca2 91.21(8) . 7_566
O5 Ca1 Ca2 42.67(8) 1_556 7_566
O4 Ca1 Ca2 39.71(7) 7_566 7_566
O2 Ca1 Ca2 137.97(9) 5_767 7_566
O1W Ca1 Ca2 138.51(9) . 7_566
O1W Ca1 Ca2 82.78(8) 7_566 7_566
C5 Ca1 Ca2 56.39(8) 7_566 7_566
Ca2 Ca1 Ca2 65.296(17) . 7_566
O3 Ca1 K1 45.65(8) . .
O5 Ca1 K1 47.15(8) 1_556 .
O4 Ca1 K1 95.55(8) 7_566 .
O2 Ca1 K1 86.85(11) 5_767 .
O1W Ca1 K1 125.28(8) . .
O1W Ca1 K1 128.15(8) 7_566 .
C5 Ca1 K1 119.63(9) 7_566 .
Ca2 Ca1 K1 73.92(3) . .
Ca2 Ca1 K1 73.70(3) 7_566 .
O3 Ca1 Ca1 64.70(8) . 7_565
O5 Ca1 Ca1 144.93(8) 1_556 7_565
O4 Ca1 Ca1 74.03(7) 7_566 7_565
O2 Ca1 Ca1 109.07(8) 5_767 7_565
O1W Ca1 Ca1 30.26(8) . 7_565
O1W Ca1 Ca1 121.32(8) 7_566 7_565
C5 Ca1 Ca1 67.15(8) 7_566 7_565
Ca2 Ca1 Ca1 53.698(18) . 7_565
Ca2 Ca1 Ca1 112.55(2) 7_566 7_565
K1 Ca1 Ca1 110.36(2) . 7_565
O3 Ca1 Ca1 143.74(8) . 7_566
O5 Ca1 Ca1 62.55(8) 1_556 7_566
O4 Ca1 Ca1 72.18(7) 7_566 7_566
O2 Ca1 Ca1 103.10(8) 5_767 7_566
O1W Ca1 Ca1 124.99(8) . 7_566
O1W Ca1 Ca1 29.89(8) 7_566 7_566
C5 Ca1 Ca1 66.41(8) 7_566 7_566
Ca2 Ca1 Ca1 111.77(2) . 7_566
Ca2 Ca1 Ca1 52.948(18) 7_566 7_566
K1 Ca1 Ca1 109.70(2) . 7_566
Ca1 Ca1 Ca1 129.16(4) 7_565 7_566
O4 Ca2 O4 70.20(15) . 2_655
O4 Ca2 O4 118.54(13) . 7_566
O4 Ca2 O4 149.75(14) 2_655 7_566
O4 Ca2 O4 149.75(14) . 8_756
O4 Ca2 O4 118.55(14) 2_655 8_756
O4 Ca2 O4 69.84(14) 7_566 8_756
O4 Ca2 O5 90.46(10) . 8_756
O4 Ca2 O5 74.50(10) 2_655 8_756
O4 Ca2 O5 130.87(10) 7_566 8_756
O4 Ca2 O5 66.75(10) 8_756 8_756
O4 Ca2 O5 74.50(10) . 7_566
O4 Ca2 O5 90.46(10) 2_655 7_566
O4 Ca2 O5 66.75(10) 7_566 7_566
O4 Ca2 O5 130.87(10) 8_756 7_566
O5 Ca2 O5 161.78(14) 8_756 7_566
O4 Ca2 O3 130.38(10) . 2_655
O4 Ca2 O3 66.62(10) 2_655 2_655
O4 Ca2 O3 89.93(10) 7_566 2_655
O4 Ca2 O3 75.50(10) 8_756 2_655
O5 Ca2 O3 100.34(11) 8_756 2_655
O5 Ca2 O3 82.48(10) 7_566 2_655
O4 Ca2 O3 66.62(10) . .
O4 Ca2 O3 130.38(10) 2_655 .
O4 Ca2 O3 75.50(10) 7_566 .
O4 Ca2 O3 89.93(10) 8_756 .
O5 Ca2 O3 82.48(10) 8_756 .
O5 Ca2 O3 100.34(11) 7_566 .
O3 Ca2 O3 162.35(14) 2_655 .
O4 Ca2 C5 128.17(10) . 8_756
O4 Ca2 C5 112.26(11) 2_655 8_756
O4 Ca2 C5 85.71(10) 7_566 8_756
O4 Ca2 C5 22.46(10) 8_756 8_756
O5 Ca2 C5 46.65(10) 8_756 8_756
O5 Ca2 C5 151.56(11) 7_566 8_756
O3 Ca2 C5 90.87(10) 2_655 8_756
O3 Ca2 C5 78.34(11) . 8_756
O4 Ca2 C5 112.26(11) . 7_566
O4 Ca2 C5 128.17(10) 2_655 7_566
O4 Ca2 C5 22.46(10) 7_566 7_566
O4 Ca2 C5 85.71(10) 8_756 7_566
O5 Ca2 C5 151.56(11) 8_756 7_566
O5 Ca2 C5 46.65(10) 7_566 7_566
O3 Ca2 C5 78.34(11) 2_655 7_566
O3 Ca2 C5 90.87(10) . 7_566
C5 Ca2 C5 104.94(15) 8_756 7_566
O4 Ca2 C5 22.03(10) . .
O4 Ca2 C5 85.53(10) 2_655 .
O4 Ca2 C5 112.65(11) 7_566 .
O4 Ca2 C5 128.47(10) 8_756 .
O5 Ca2 C5 79.18(10) 8_756 .
O5 Ca2 C5 89.61(10) 7_566 .
O3 Ca2 C5 150.85(10) 2_655 .
O3 Ca2 C5 46.78(10) . .
C5 Ca2 C5 108.32(13) 8_756 .
C5 Ca2 C5 115.72(14) 7_566 .
O4 Ca2 C5 85.53(10) . 2_655
O4 Ca2 C5 22.03(10) 2_655 2_655
O4 Ca2 C5 128.47(10) 7_566 2_655
O4 Ca2 C5 112.65(11) 8_756 2_655
O5 Ca2 C5 89.61(10) 8_756 2_655
O5 Ca2 C5 79.18(10) 7_566 2_655
O3 Ca2 C5 46.77(10) 2_655 2_655
O3 Ca2 C5 150.85(10) . 2_655
C5 Ca2 C5 115.72(14) 8_756 2_655
C5 Ca2 C5 108.32(13) 7_566 2_655
C5 Ca2 C5 104.22(15) . 2_655
O3W K1 O3 161.58(14) 8_756 .
O3W K1 O3W 89.84(16) 8_756 .
O3 K1 O3W 104.10(12) . .
O3W K1 O5 98.48(13) 8_756 1_556
O3 K1 O5 67.23(9) . 1_556
O3W K1 O5 171.30(13) . 1_556
O3W K1 C5 113.04(14) 8_756 8_756
O3 K1 C5 75.85(11) . 8_756
O3W K1 C5 103.31(14) . 8_756
O5 K1 C5 75.81(10) 1_556 8_756
O3W K1 C4 87.54(14) 8_756 8_756
O3 K1 C4 98.97(11) . 8_756
O3W K1 C4 108.86(14) . 8_756
O5 K1 C4 74.23(10) 1_556 8_756
C5 K1 C4 25.87(11) 8_756 8_756
O3W K1 C6 121.34(14) 8_756 8_756
O3 K1 C6 73.86(10) . 8_756
O3W K1 C6 79.27(14) . 8_756
O5 K1 C6 98.34(11) 1_556 8_756
C5 K1 C6 25.42(11) 8_756 8_756
C4 K1 C6 45.19(11) 8_756 8_756
O3W K1 C7 102.70(14) 8_756 8_756
O3 K1 C7 94.70(11) . 8_756
O3W K1 C7 60.62(14) . 8_756
O5 K1 C7 119.33(11) 1_556 8_756
C5 K1 C7 43.56(11) 8_756 8_756
C4 K1 C7 51.06(11) 8_756 8_756
C6 K1 C7 24.66(11) 8_756 8_756
O3W K1 C7 60.68(14) 8_756 1_556
O3 K1 C7 101.30(11) . 1_556
O3W K1 C7 140.59(14) . 1_556
O5 K1 C7 44.76(10) 1_556 1_556
C5 K1 C7 111.84(11) 8_756 1_556
C4 K1 C7 96.21(11) 8_756 1_556
C6 K1 C7 137.25(12) 8_756 1_556
C7 K1 C7 145.71(13) 8_756 1_556
O3W K1 C3 71.74(14) 8_756 8_756
O3 K1 C3 119.52(11) . 8_756
O3W K1 C3 89.60(14) . 8_756
O5 K1 C3 95.38(11) 1_556 8_756
C5 K1 C3 43.75(11) 8_756 8_756
C4 K1 C3 24.61(11) 8_756 8_756
C6 K1 C3 50.98(11) 8_756 8_756
C7 K1 C3 42.74(12) 8_756 8_756
C7 K1 C3 103.45(11) 1_556 8_756
O3W K1 C3 133.90(14) 8_756 .
O3 K1 C3 44.68(10) . .
O3W K1 C3 71.17(13) . .
O5 K1 C3 100.97(11) 1_556 .
C5 K1 C3 112.10(11) 8_756 .
C4 K1 C3 137.97(12) 8_756 .
C6 K1 C3 96.57(11) 8_756 .
C7 K1 C3 103.31(11) 8_756 .
C7 K1 C3 109.43(13) 1_556 .
C3 K1 C3 145.70(13) 8_756 .
O3W K1 C4 157.33(14) 8_756 .
O3 K1 C4 22.65(10) . .
O3W K1 C4 83.53(13) . .
O5 K1 C4 87.80(10) 1_556 .
C5 K1 C4 89.61(11) 8_756 .
C4 K1 C4 115.12(14) 8_756 .
C6 K1 C4 78.76(11) 8_756 .
C7 K1 C4 92.90(11) 8_756 .
C7 K1 C4 113.16(11) 1_556 .
C3 K1 C4 129.62(11) 8_756 .
C3 K1 C4 23.96(11) . .
C1 O2 Ca1 130.6(3) . 5_767
C4 O3 Ca1 129.4(3) . .
C4 O3 Ca2 112.1(3) . .
Ca1 O3 Ca2 97.89(11) . .
C4 O3 K1 103.2(2) . .
Ca1 O3 K1 99.25(11) . .
Ca2 O3 K1 114.97(11) . .
C5 O4 Ca1 111.5(3) . 7_565
C5 O4 Ca2 116.1(2) . .
Ca1 O4 Ca2 102.34(11) 7_565 .
C5 O4 Ca2 114.5(2) . 7_565
Ca1 O4 Ca2 100.65(11) 7_565 7_565
Ca2 O4 Ca2 109.98(12) . 7_565
C6 O5 Ca1 131.4(3) . 1_554
C6 O5 Ca2 112.1(3) . 7_565
Ca1 O5 Ca2 99.91(11) 1_554 7_565
C6 O5 K1 101.2(2) . 1_554
Ca1 O5 K1 97.58(11) 1_554 1_554
Ca2 O5 K1 114.11(12) 7_565 1_554
O2 C1 O1 122.3(4) . .
O2 C1 C2 119.5(4) . .
O1 C1 C2 118.2(4) . .
C7 C2 C3 120.5(4) . .
C7 C2 C1 119.8(4) . .
C3 C2 C1 119.7(4) . .
C7 C2 K1 75.6(3) . 8_755
C3 C2 K1 76.1(3) . 8_755
C1 C2 K1 118.3(3) . 8_755
C4 C3 C2 120.1(4) . .
C4 C3 K1 71.9(3) . 8_755
C2 C3 K1 79.8(3) . 8_755
C4 C3 K1 79.1(3) . .
C2 C3 K1 142.0(3) . .
K1 C3 K1 75.86(11) 8_755 .
C4 C3 H3 120.0 . .
C2 C3 H3 120.0 . .
K1 C3 H3 119.2 8_755 .
K1 C3 H3 53.1 . .
O3 C4 C3 122.4(4) . .
O3 C4 C5 119.1(4) . .
C3 C4 C5 118.5(4) . .
O3 C4 K1 109.8(3) . 8_755
C3 C4 K1 83.4(3) . 8_755
C5 C4 K1 75.4(2) . 8_755
O3 C4 K1 54.2(2) . .
C3 C4 K1 76.9(3) . .
C5 C4 K1 146.5(3) . .
K1 C4 K1 77.38(10) 8_755 .
O4 C5 C6 119.8(4) . .
O4 C5 C4 118.8(3) . .
C6 C5 C4 121.4(4) . .
O4 C5 Ca1 44.36(19) . 7_565
C6 C5 Ca1 109.9(3) . 7_565
C4 C5 Ca1 111.5(3) . 7_565
O4 C5 K1 112.0(3) . 8_755
C6 C5 K1 79.6(2) . 8_755
C4 C5 K1 78.7(2) . 8_755
Ca1 C5 K1 156.38(16) 7_565 8_755
O4 C5 Ca2 43.07(18) . 7_565
C6 C5 Ca2 79.9(2) . 7_565
C4 C5 Ca2 153.2(3) . 7_565
Ca1 C5 Ca2 70.60(9) 7_565 7_565
K1 C5 Ca2 90.69(11) 8_755 7_565
O4 C5 Ca2 41.88(17) . .
C6 C5 Ca2 153.4(3) . .
C4 C5 Ca2 80.0(2) . .
Ca1 C5 Ca2 71.18(9) 7_565 .
K1 C5 Ca2 90.63(11) 8_755 .
Ca2 C5 Ca2 75.42(9) 7_565 .
O5 C6 C7 122.5(4) . .
O5 C6 C5 118.9(4) . .
C7 C6 C5 118.6(4) . .
O5 C6 K1 111.1(3) . 8_755
C7 C6 K1 82.2(3) . 8_755
C5 C6 K1 75.0(2) . 8_755
O5 C6 K1 56.1(2) . 1_554
C7 C6 K1 75.3(3) . 1_554
C5 C6 K1 146.1(3) . 1_554
K1 C6 K1 76.91(9) 8_755 1_554
C2 C7 C6 120.8(4) . .
C2 C7 K1 80.5(3) . 8_755
C6 C7 K1 73.2(2) . 8_755
C2 C7 K1 141.8(3) . 1_554
C6 C7 K1 80.7(3) . 1_554
K1 C7 K1 76.36(10) 8_755 1_554
C2 C7 H7 119.6 . .
C6 C7 H7 119.6 . .
K1 C7 H7 117.4 8_755 .
K1 C7 H7 50.8 1_554 .
Ca1 O1W Ca1 119.86(15) . 7_565
K1 O3W K1 93.46(17) 8_755 .

loop_
_geom_bond_atom_site_label_1
_geom_bond_atom_site_label_2
_geom_bond_distance
_geom_bond_site_symmetry_2
Ca1 O3 2.268(3) .
Ca1 O5 2.268(3) 1_556
Ca1 O4 2.314(3) 7_566
Ca1 O2 2.321(4) 5_767
Ca1 O1W 2.511(3) .
Ca1 O1W 2.539(3) 7_566
Ca1 C5 3.078(4) 7_566
Ca1 Ca2 3.6407(10) .
Ca1 Ca2 3.6763(11) 7_566
Ca1 K1 3.8931(16) .
Ca1 Ca1 4.3706(8) 7_565
Ca1 Ca1 4.3706(8) 7_566
Ca2 O4 2.404(3) .
Ca2 O4 2.404(3) 2_655
Ca2 O4 2.415(3) 7_566
Ca2 O4 2.415(3) 8_756
Ca2 O5 2.529(3) 8_756
Ca2 O5 2.529(3) 7_566
Ca2 O3 2.554(3) 2_655
Ca2 O3 2.554(3) .
Ca2 C5 3.219(4) 8_756
Ca2 C5 3.219(4) 7_566
Ca2 C5 3.235(4) .
Ca2 C5 3.235(4) 2_655
K1 O3W 2.815(5) 8_756
K1 O3 2.821(3) .
K1 O3W 2.841(5) .
K1 O5 2.879(3) 1_556
K1 C5 3.155(4) 8_756
K1 C4 3.197(4) 8_756
K1 C6 3.213(4) 8_756
K1 C7 3.325(5) 8_756
K1 C7 3.337(5) 1_556
K1 C3 3.341(5) 8_756
K1 C3 3.359(5) .
K1 C4 3.387(4) .
O1 C1 1.284(6) .
O2 C1 1.259(6) .
O2 Ca1 2.321(4) 5_767
O3 C4 1.340(5) .
O4 C5 1.351(5) .
O4 Ca1 2.314(3) 7_565
O4 Ca2 2.415(3) 7_565
O5 C6 1.341(5) .
O5 Ca1 2.268(3) 1_554
O5 Ca2 2.529(3) 7_565
O5 K1 2.879(3) 1_554
C1 C2 1.485(7) .
C2 C7 1.393(6) .
C2 C3 1.405(6) .
C2 K1 3.387(5) 8_755
C3 C4 1.400(6) .
C3 K1 3.341(5) 8_755
C3 H3 0.9300 .
C4 C5 1.422(6) .
C4 K1 3.197(4) 8_755
C5 C6 1.402(6) .
C5 Ca1 3.078(4) 7_565
C5 K1 3.155(4) 8_755
C5 Ca2 3.219(4) 7_565
C6 C7 1.401(6) .
C6 K1 3.213(4) 8_755
C6 K1 3.405(4) 1_554
C7 K1 3.325(5) 8_755
C7 K1 3.337(5) 1_554
C7 H7 0.9300 .
O1W Ca1 2.539(3) 7_565
O3W K1 2.815(5) 8_755
